data_1557306
loop_
_publ_author_name
'Muller II, Joseph E.'
'Osborn, Laura R.'
'Traver, Joseph R.'
'Hillesheim, Patrick C.'
'Zeller, Matthias'
'Mirjafari, Arsalan'

_publ_section_title
;
 2-(Octadecylsulfanyl)-1,3-thiazole
;
_journal_coeditor_code BV4027
_journal_issue 2
_journal_name_full IUCrData
_journal_page_first x200170
_journal_paper_doi 10.1107/S2414314620001704
_journal_volume 5
_journal_year 2020
_chemical_formula_iupac 'C21 H39 N S2'
_chemical_formula_moiety 'C21 H39 N S2'
_chemical_formula_sum 'C21 H39 N S2'
_chemical_formula_weight 369.65
_chemical_name_systematic
;
2-(Octadecylsulfanyl)-1,3-thiazole
;
_space_group_crystal_system monoclinic
_space_group_IT_number 4
_space_group_name_Hall 'P 2yb'
_space_group_name_H-M_alt 'P 1 21 1'
_atom_sites_solution_hydrogens geom
_atom_sites_solution_primary direct
_atom_sites_solution_secondary difmap
_audit_creation_method SHELXL-2018/3
_cell_angle_alpha 90
_cell_angle_beta 90.376(5)
_cell_angle_gamma 90
_cell_formula_units_Z 4
_cell_length_a 5.5457(6)
_cell_length_b 9.1108(10)
_cell_length_c 43.511(6)
_cell_measurement_reflns_used 9695
_cell_measurement_temperature 150(2)
_cell_measurement_theta_max 72.9486
_cell_measurement_theta_min 3.0403
_cell_volume 2198.4(5)
_computing_cell_refinement
;
SAINT (Bruker, 2018)
;
_computing_data_collection
;
APEX3 (Bruker, 2018)
;
_computing_data_reduction
;
SAINT (Bruker, 2018)
;
_computing_molecular_graphics
;
<i>OLEX2</i> (Dolomanov <i>et al.</i>,  2009) and
Mercury (Macrae et al., 2020)
;
_computing_publication_material
;
<i>OLEX2</i> (Dolomanov <i>et al.</i>,  2009),
publCIF (Westrip, 2010) and
enCIFer (Allen <i>et al.</i>,  2004)
;
_computing_structure_refinement
;
SHELXL2018 (Sheldrick, 2015, 2018) and
<i>SHELXLE</i> (H\"ubschle <i>et al.</i>,  2011)
;
_computing_structure_solution
;
SHELXS97 (Sheldrick, 2008)
;
_diffrn_ambient_temperature 150(2)
_diffrn_detector_area_resol_mean 7.4074
_diffrn_measured_fraction_theta_full 0.995
_diffrn_measured_fraction_theta_max 0.988
_diffrn_measurement_device_type
;
Bruker AXS D8 Quest CMOS diffractometer with PhotonII charge-integrating pixel
array detector (CPAD)
;
_diffrn_measurement_method 'omega and phi scans'
_diffrn_radiation_monochromator 'laterally graded multilayer (Goebel) mirror'
_diffrn_radiation_type CuK\a
_diffrn_radiation_wavelength 1.54178
_diffrn_reflns_av_R_equivalents 0.1129
_diffrn_reflns_av_unetI/netI 0.1361
_diffrn_reflns_limit_h_max 6
_diffrn_reflns_limit_h_min -5
_diffrn_reflns_limit_k_max 11
_diffrn_reflns_limit_k_min -10
_diffrn_reflns_limit_l_max 53
_diffrn_reflns_limit_l_min -53
_diffrn_reflns_number 20191
_diffrn_reflns_theta_full 67.679
_diffrn_reflns_theta_max 73.024
_diffrn_reflns_theta_min 2.031
_diffrn_source 'I-mu-S microsource X-ray tube'
_diffrn_source_current '1.0 mA'
_diffrn_source_voltage '50 kV'
_exptl_absorpt_coefficient_mu 2.188
_exptl_absorpt_correction_T_max 0.2264
_exptl_absorpt_correction_T_min 0.0824
_exptl_absorpt_correction_type multi-scan
_exptl_absorpt_process_details
;
(SADABS; Krause <i>et al.</i>,  2015)
;
_exptl_crystal_colour colourless
_exptl_crystal_density_diffrn 1.117
_exptl_crystal_description plate
_exptl_crystal_F_000 816
_exptl_crystal_size_max 0.160
_exptl_crystal_size_mid 0.140
_exptl_crystal_size_min 0.020
_refine_diff_density_max 0.978
_refine_diff_density_min -0.748
_refine_ls_abs_structure_details
;
Twinning involves inversion, so Flack parameter cannot be determined
;
_refine_ls_extinction_method none
_refine_ls_goodness_of_fit_ref 1.048
_refine_ls_hydrogen_treatment constr
_refine_ls_matrix_type full
_refine_ls_number_parameters 438
_refine_ls_number_reflns 8140
_refine_ls_number_restraints 44
_refine_ls_restrained_S_all 1.047
_refine_ls_R_factor_all 0.1015
_refine_ls_R_factor_gt 0.0967
_refine_ls_shift/su_max 0.000
_refine_ls_shift/su_mean 0.000
_refine_ls_structure_factor_coef Fsqd
_refine_ls_weighting_details 'w=1/[\s^2^(Fo^2^)+(0.1736P)^2^] where P=(Fo^2^+2Fc^2^)/3'
_refine_ls_weighting_scheme calc
_refine_ls_wR_factor_gt 0.2546
_refine_ls_wR_factor_ref 0.2630
_reflns_number_gt 7233
_reflns_number_total 8140
_reflns_threshold_expression 'I > 2\s(I)'
_cod_data_source_file bv4027sup1.cif
_cod_data_source_block I
_cod_original_cell_volume 2198.4(4)
_cod_original_sg_symbol_H-M 'P 21'
_cod_database_code 1557306
_shelx_space_group_comment
;
The symmetry employed for this shelxl refinement is uniquely defined
by the following loop, which should always be used as a source of
symmetry information in preference to the above space-group names.
They are only intended as comments.
;
_shelx_estimated_absorpt_t_min 0.721
_shelx_estimated_absorpt_t_max 0.958

loop_
_space_group_symop_operation_xyz
'x, y, z'
'-x, y+1/2, -z'

loop_
_atom_site_type_symbol
_atom_site_label
_atom_site_fract_x
_atom_site_fract_y
_atom_site_fract_z
_atom_site_U_iso_or_equiv
_atom_site_adp_type
_atom_site_calc_flag
_atom_site_occupancy
N N1A -0.9102(18) 0.9632(9) 0.08345(19) 0.0389(19) Uani d 1
C C1A -1.2274(17) 0.8909(13) 0.05318(19) 0.035(2) Uani d 1
H H1A -1.359748 0.902576 0.039414 0.042 Uiso calc 1
S S1A -1.1325(5) 0.7269(3) 0.06812(6) 0.0400(6) Uani d 1
C C2A -1.086(2) 1.0024(11) 0.0639(3) 0.044(2) Uani d 1
H H2A -1.110693 1.101489 0.057795 0.052 Uiso calc 1
S S2A -0.7221(5) 0.7202(3) 0.11213(7) 0.0445(6) Uani d 1
C C3A -0.9098(18) 0.8239(11) 0.0887(2) 0.035(2) Uani d 1
C C4A -0.5488(18) 0.8633(11) 0.1303(2) 0.036(2) Uani d 1
H H4AA -0.454522 0.918792 0.114926 0.043 Uiso calc 1
H H4AB -0.655094 0.932302 0.141395 0.043 Uiso calc 1
C C5A -0.380(2) 0.7814(11) 0.1529(3) 0.040(2) Uani d 1
H H5AA -0.479374 0.723997 0.167394 0.049 Uiso calc 1
H H5AB -0.279545 0.711484 0.141175 0.049 Uiso calc 1
C C6A -0.221(2) 0.8817(11) 0.1705(2) 0.037(2) Uani d 1
H H6AA -0.320040 0.951837 0.182357 0.045 Uiso calc 1
H H6AB -0.119161 0.938528 0.156183 0.045 Uiso calc 1
C C7A -0.058(2) 0.7939(12) 0.1927(3) 0.042(2) Uani d 1
H H7AA -0.161900 0.734007 0.206281 0.050 Uiso calc 1
H H7AB 0.042393 0.725816 0.180595 0.050 Uiso calc 1
C C8A 0.104(2) 0.8881(11) 0.2124(2) 0.040(2) Uani d 1
H H8AA 0.003657 0.958254 0.224072 0.048 Uiso calc 1
H H8AB 0.211172 0.945739 0.198867 0.048 Uiso calc 1
C C9A 0.258(2) 0.8008(13) 0.2348(3) 0.046(2) Uani d 1
H H9AA 0.357113 0.730238 0.223130 0.055 Uiso calc 1
H H9AB 0.150297 0.743610 0.248404 0.055 Uiso calc 1
C C10A 0.423(2) 0.8955(12) 0.2546(3) 0.048(3) Uani d 1
H H10A 0.323170 0.964711 0.266598 0.057 Uiso calc 1
H H10B 0.528011 0.954173 0.240992 0.057 Uiso calc 1
C C11A 0.581(2) 0.8063(13) 0.2767(3) 0.050(3) Uani d 1
H H11A 0.475798 0.746010 0.290008 0.060 Uiso calc 1
H H11B 0.683071 0.738580 0.264673 0.060 Uiso calc 1
C C12A 0.739(3) 0.8992(13) 0.2965(3) 0.060(3) Uani d 1
H H12A 0.636006 0.964899 0.308931 0.072 Uiso calc 1
H H12B 0.840013 0.961604 0.283162 0.072 Uiso calc 1
C C13A 0.906(3) 0.8103(15) 0.3185(3) 0.062(4) Uani d 1
H H13A 0.804874 0.746109 0.331494 0.075 Uiso calc 1
H H13B 1.011296 0.746216 0.306033 0.075 Uiso calc 1
C C14A 1.056(3) 0.9007(14) 0.3383(3) 0.064(4) Uani d 1
H H14A 0.950936 0.963980 0.350929 0.077 Uiso calc 1
H H14B 1.156295 0.965510 0.325312 0.077 Uiso calc 1
C C15A 1.226(3) 0.8098(16) 0.3601(3) 0.069(4) Uani d 1
H H15A 1.126217 0.743174 0.372773 0.083 Uiso calc 1
H H15B 1.334243 0.748473 0.347510 0.083 Uiso calc 1
C C16A 1.371(4) 0.9013(17) 0.3804(4) 0.083(6) Uani d 1
H H16A 1.262449 0.961754 0.393178 0.099 Uiso calc 1
H H16B 1.468878 0.968876 0.367737 0.099 Uiso calc 1
C C17A 1.546(4) 0.810(2) 0.4023(4) 0.101(6) Uani d 1
H H17A 1.447828 0.741971 0.414744 0.121 Uiso calc 1
H H17B 1.655128 0.750604 0.389467 0.121 Uiso calc 1
C C18A 1.695(4) 0.903(2) 0.4235(4) 0.109(7) Uani d 1
H H18A 1.584091 0.960429 0.436584 0.131 Uiso calc 1
H H18B 1.787191 0.973481 0.410935 0.131 Uiso calc 1
C C19A 1.880(5) 0.817(2) 0.4455(5) 0.115(7) Uani d 1
H H19A 1.788400 0.745451 0.457819 0.138 Uiso calc 1
H H19B 1.993042 0.761172 0.432417 0.138 Uiso calc 1
C C20A 2.020(5) 0.907(3) 0.4661(6) 0.138(9) Uani d 1
H H20A 1.905486 0.965017 0.478641 0.166 Uiso calc 1
H H20B 2.112387 0.977688 0.453576 0.166 Uiso calc 1
C C21A 2.203(5) 0.829(3) 0.4890(5) 0.152(10) Uani d 1
H H21A 2.365633 0.831955 0.480288 0.228 Uiso calc 1
H H21B 2.154139 0.727159 0.492139 0.228 Uiso calc 1
H H21C 2.203401 0.880998 0.508784 0.228 Uiso calc 1
N N1B -0.3610(15) 0.3613(9) 0.03120(17) 0.0332(16) Uani d 1
C C1B -0.3453(17) 0.5615(11) -0.0031(2) 0.034(2) Uani d 1
H H1B -0.289999 0.619919 -0.019707 0.041 Uiso calc 1
S S1B -0.6079(5) 0.5923(3) 0.01858(6) 0.0389(5) Uani d 1
C C2B -0.2370(18) 0.4401(11) 0.0081(2) 0.034(2) Uani d 1
H H2B -0.084246 0.408798 0.000816 0.041 Uiso calc 1
S S2B -0.7610(4) 0.3686(3) 0.06669(6) 0.0345(5) Uani d 1
C C3B -0.5590(17) 0.4307(11) 0.0392(2) 0.038(2) Uani d 1
C C4B -0.5670(18) 0.2595(13) 0.0909(3) 0.042(3) Uani d 1
H H4BA -0.665925 0.200980 0.105217 0.050 Uiso calc 1
H H4BB -0.473032 0.190771 0.078025 0.050 Uiso calc 1
C C5B -0.3916(16) 0.3598(10) 0.10946(19) 0.0269(17) Uani d 1
H H5BA -0.288999 0.415915 0.095109 0.032 Uiso calc 1
H H5BB -0.485597 0.430746 0.121769 0.032 Uiso calc 1
C C6B -0.2336(18) 0.2684(10) 0.1306(2) 0.034(2) Uani d 1
H H6BA -0.135299 0.200076 0.118203 0.040 Uiso calc 1
H H6BB -0.336775 0.209091 0.144346 0.040 Uiso calc 1
C C7B -0.0677(15) 0.3648(11) 0.1499(2) 0.0301(17) Uani d 1
H H7BA 0.034383 0.423721 0.136028 0.036 Uiso calc 1
H H7BB -0.167491 0.433812 0.161990 0.036 Uiso calc 1
C C8B 0.094(2) 0.2804(11) 0.1718(3) 0.039(2) Uani d 1
H H8BA -0.008060 0.221157 0.185669 0.047 Uiso calc 1
H H8BB 0.194445 0.211769 0.159752 0.047 Uiso calc 1
C C9B 0.2563(18) 0.3774(11) 0.1909(2) 0.0348(18) Uani d 1
H H9BA 0.155460 0.446583 0.202724 0.042 Uiso calc 1
H H9BB 0.358888 0.435960 0.176956 0.042 Uiso calc 1
C C10B 0.4180(19) 0.2929(11) 0.2131(2) 0.040(2) Uani d 1
H H10C 0.315155 0.234480 0.227048 0.048 Uiso calc 1
H H10D 0.518178 0.223425 0.201255 0.048 Uiso calc 1
C C11B 0.5807(19) 0.3881(12) 0.2322(2) 0.040(2) Uani d 1
H H11C 0.480899 0.457543 0.244083 0.048 Uiso calc 1
H H11D 0.684051 0.446439 0.218283 0.048 Uiso calc 1
C C12B 0.743(2) 0.3013(11) 0.2545(3) 0.046(3) Uani d 1
H H12C 0.639419 0.240664 0.267950 0.055 Uiso calc 1
H H12D 0.845679 0.233823 0.242513 0.055 Uiso calc 1
C C13B 0.902(3) 0.3955(12) 0.2744(3) 0.054(3) Uani d 1
H H13C 0.799784 0.461581 0.286800 0.064 Uiso calc 1
H H13D 1.004162 0.457444 0.261043 0.064 Uiso calc 1
C C14B 1.065(2) 0.3061(13) 0.2960(3) 0.056(3) Uani d 1
H H14C 0.962078 0.246454 0.309691 0.067 Uiso calc 1
H H14D 1.162754 0.237694 0.283542 0.067 Uiso calc 1
C C15B 1.232(3) 0.3997(14) 0.3155(3) 0.064(4) Uani d 1
H H15C 1.134613 0.469594 0.327604 0.077 Uiso calc 1
H H15D 1.337595 0.457688 0.301799 0.077 Uiso calc 1
C C16B 1.392(3) 0.3100(15) 0.3377(4) 0.068(4) Uani d 1
H H16C 1.286969 0.252074 0.351459 0.082 Uiso calc 1
H H16D 1.489971 0.240101 0.325639 0.082 Uiso calc 1
C C17B 1.558(3) 0.4038(14) 0.3570(3) 0.069(4) Uani d 1
H H17C 1.458790 0.475483 0.368448 0.082 Uiso calc 1
H H17D 1.664076 0.459935 0.343077 0.082 Uiso calc 1
C C18B 1.721(3) 0.3159(16) 0.3807(4) 0.077(4) Uani d 1
H H18C 1.614009 0.258535 0.394380 0.093 Uiso calc 1
H H18D 1.821044 0.245277 0.369189 0.093 Uiso calc 1
C C19B 1.874(3) 0.4044(16) 0.3992(4) 0.075(4) Uani d 1
H H19C 1.774431 0.472867 0.411380 0.090 Uiso calc 1
H H19D 1.978561 0.463942 0.385667 0.090 Uiso calc 1
C C20B 2.037(3) 0.314(2) 0.4216(5) 0.098(6) Uani d 1
H H20C 1.932315 0.259883 0.435952 0.118 Uiso calc 1
H H20D 2.127849 0.240942 0.409475 0.118 Uiso calc 1
C C21B 2.219(4) 0.405(2) 0.4406(4) 0.107(6) Uani d 1
H H21D 2.133384 0.483177 0.451476 0.129 Uiso calc 1
H H21E 2.338536 0.448541 0.426818 0.129 Uiso calc 1
H H21F 2.300394 0.341123 0.455478 0.129 Uiso calc 1

loop_
_atom_site_aniso_label
_atom_site_aniso_U_11
_atom_site_aniso_U_22
_atom_site_aniso_U_33
_atom_site_aniso_U_12
_atom_site_aniso_U_13
_atom_site_aniso_U_23
N1A 0.040(5) 0.028(4) 0.049(4) -0.003(4) 0.001(4) 0.000(3)
C1A 0.018(4) 0.055(6) 0.031(4) 0.005(5) 0.000(3) 0.003(4)
S1A 0.0325(13) 0.0268(11) 0.0605(14) -0.0012(11) -0.0109(10) -0.0003(11)
C2A 0.032(5) 0.024(5) 0.074(7) 0.003(4) 0.007(5) -0.006(5)
S2A 0.0344(14) 0.0278(11) 0.0710(15) -0.0035(12) -0.0150(11) 0.0016(12)
C3A 0.015(4) 0.034(5) 0.055(5) -0.003(4) -0.004(4) 0.001(4)
C4A 0.028(5) 0.024(4) 0.055(5) -0.003(4) -0.005(4) -0.003(4)
C5A 0.031(5) 0.029(5) 0.062(6) 0.002(5) 0.011(5) -0.008(4)
C6A 0.036(6) 0.020(4) 0.056(5) 0.008(4) 0.000(4) -0.005(4)
C7A 0.031(6) 0.035(5) 0.060(6) 0.006(5) -0.004(4) -0.002(5)
C8A 0.040(6) 0.028(5) 0.053(5) 0.009(5) 0.002(4) 0.003(4)
C9A 0.034(6) 0.040(6) 0.063(6) 0.020(5) -0.003(5) 0.008(5)
C10A 0.052(7) 0.032(6) 0.059(6) 0.016(5) 0.007(5) 0.007(4)
C11A 0.043(7) 0.041(6) 0.066(7) 0.026(6) 0.011(5) 0.015(5)
C12A 0.067(8) 0.042(7) 0.070(7) 0.032(7) 0.009(7) 0.016(5)
C13A 0.070(9) 0.052(7) 0.064(7) 0.039(7) 0.019(6) 0.022(6)
C14A 0.089(11) 0.042(7) 0.061(7) 0.027(7) 0.015(7) 0.014(5)
C15A 0.082(11) 0.054(7) 0.072(8) 0.037(8) 0.034(8) 0.023(7)
C16A 0.117(14) 0.057(9) 0.075(9) 0.042(10) 0.038(10) 0.028(7)
C17A 0.131(16) 0.080(11) 0.093(10) 0.073(11) 0.058(9) 0.051(8)
C18A 0.140(18) 0.090(12) 0.098(11) 0.070(12) 0.055(9) 0.049(8)
C19A 0.141(16) 0.108(14) 0.097(11) 0.087(13) 0.072(9) 0.062(9)
C20A 0.17(2) 0.116(18) 0.130(17) 0.083(16) 0.043(12) 0.041(12)
C21A 0.18(2) 0.14(2) 0.137(15) 0.114(17) 0.086(12) 0.092(13)
N1B 0.022(4) 0.031(4) 0.047(4) -0.013(3) 0.000(3) 0.004(3)
C1B 0.025(4) 0.032(5) 0.046(5) -0.012(4) -0.010(4) 0.009(4)
S1B 0.0309(12) 0.0278(11) 0.0580(13) -0.0003(10) -0.0033(10) 0.0027(10)
C2B 0.021(5) 0.029(4) 0.052(5) -0.009(4) 0.000(4) -0.004(4)
S2B 0.0181(10) 0.0287(10) 0.0568(12) -0.0021(9) -0.0032(9) -0.0009(10)
C3B 0.016(5) 0.033(5) 0.066(6) -0.001(4) -0.014(4) -0.006(4)
C4B 0.021(5) 0.039(6) 0.064(7) 0.001(4) -0.002(4) -0.003(4)
C5B 0.021(4) 0.023(4) 0.037(4) -0.002(4) -0.007(3) 0.001(3)
C6B 0.017(4) 0.027(4) 0.056(5) 0.001(4) 0.000(4) 0.003(4)
C7B 0.012(4) 0.022(4) 0.056(5) -0.008(4) -0.001(3) -0.006(4)
C8B 0.025(5) 0.022(4) 0.071(7) 0.007(4) 0.009(4) 0.003(4)
C9B 0.020(4) 0.024(4) 0.060(5) -0.001(4) 0.001(4) -0.002(4)
C10B 0.028(5) 0.028(5) 0.064(6) 0.009(4) 0.003(4) 0.000(4)
C11B 0.030(5) 0.033(5) 0.056(6) 0.003(5) 0.007(4) 0.005(4)
C12B 0.036(6) 0.026(5) 0.075(7) 0.013(5) 0.013(5) 0.014(5)
C13B 0.060(8) 0.030(6) 0.072(7) 0.010(6) 0.019(6) 0.015(5)
C14B 0.044(7) 0.035(6) 0.090(9) 0.022(6) 0.013(6) 0.025(6)
C15B 0.067(9) 0.048(7) 0.077(8) 0.032(7) 0.020(7) 0.028(6)
C16B 0.067(9) 0.045(7) 0.093(9) 0.040(7) 0.024(8) 0.039(7)
C17B 0.091(11) 0.041(7) 0.074(8) 0.025(7) 0.026(7) 0.021(6)
C18B 0.076(10) 0.048(7) 0.108(10) 0.033(7) 0.039(7) 0.039(6)
C19B 0.080(10) 0.052(8) 0.094(9) 0.037(7) 0.035(7) 0.030(6)
C20B 0.076(11) 0.092(12) 0.126(13) 0.057(9) 0.046(7) 0.072(10)
C21B 0.115(15) 0.105(15) 0.102(12) 0.055(11) 0.046(9) 0.033(10)

loop_
_atom_type_symbol
_atom_type_description
_atom_type_scat_dispersion_real
_atom_type_scat_dispersion_imag
_atom_type_scat_source
C C 0.0181 0.0091 'International Tables Vol C Tables 4.2.6.8 and 6.1.1.4'
H H 0.0000 0.0000 'International Tables Vol C Tables 4.2.6.8 and 6.1.1.4'
N N 0.0311 0.0180 'International Tables Vol C Tables 4.2.6.8 and 6.1.1.4'
S S 0.3331 0.5567 'International Tables Vol C Tables 4.2.6.8 and 6.1.1.4'

loop_
_geom_angle_atom_site_label_1
_geom_angle_atom_site_label_2
_geom_angle_atom_site_label_3
_geom_angle
C3A N1A C2A 112.0(9)
C2A C1A S1A 110.3(7)
C2A C1A H1A 124.9
S1A C1A H1A 124.9
C1A S1A C3A 88.2(5)
N1A C2A C1A 115.6(10)
N1A C2A H2A 122.2
C1A C2A H2A 122.2
C3A S2A C4A 100.4(5)
N1A C3A S2A 129.8(8)
N1A C3A S1A 113.9(8)
S2A C3A S1A 116.3(6)
C5A C4A S2A 104.4(7)
C5A C4A H4AA 110.9
S2A C4A H4AA 110.9
C5A C4A H4AB 110.9
S2A C4A H4AB 110.9
H4AA C4A H4AB 108.9
C6A C5A C4A 112.9(8)
C6A C5A H5AA 109.0
C4A C5A H5AA 109.0
C6A C5A H5AB 109.0
C4A C5A H5AB 109.0
H5AA C5A H5AB 107.8
C5A C6A C7A 110.5(9)
C5A C6A H6AA 109.6
C7A C6A H6AA 109.6
C5A C6A H6AB 109.6
C7A C6A H6AB 109.6
H6AA C6A H6AB 108.1
C8A C7A C6A 113.9(8)
C8A C7A H7AA 108.8
C6A C7A H7AA 108.8
C8A C7A H7AB 108.8
C6A C7A H7AB 108.8
H7AA C7A H7AB 107.7
C7A C8A C9A 113.5(9)
C7A C8A H8AA 108.9
C9A C8A H8AA 108.9
C7A C8A H8AB 108.9
C9A C8A H8AB 108.9
H8AA C8A H8AB 107.7
C8A C9A C10A 113.6(9)
C8A C9A H9AA 108.8
C10A C9A H9AA 108.8
C8A C9A H9AB 108.8
C10A C9A H9AB 108.8
H9AA C9A H9AB 107.7
C9A C10A C11A 113.3(9)
C9A C10A H10A 108.9
C11A C10A H10A 108.9
C9A C10A H10B 108.9
C11A C10A H10B 108.9
H10A C10A H10B 107.7
C12A C11A C10A 113.2(10)
C12A C11A H11A 108.9
C10A C11A H11A 108.9
C12A C11A H11B 108.9
C10A C11A H11B 108.9
H11A C11A H11B 107.7
C11A C12A C13A 113.9(10)
C11A C12A H12A 108.8
C13A C12A H12A 108.8
C11A C12A H12B 108.8
C13A C12A H12B 108.8
H12A C12A H12B 107.7
C14A C13A C12A 114.0(11)
C14A C13A H13A 108.7
C12A C13A H13A 108.7
C14A C13A H13B 108.7
C12A C13A H13B 108.7
H13A C13A H13B 107.6
C13A C14A C15A 113.6(11)
C13A C14A H14A 108.8
C15A C14A H14A 108.8
C13A C14A H14B 108.8
C15A C14A H14B 108.8
H14A C14A H14B 107.7
C16A C15A C14A 113.1(12)
C16A C15A H15A 109.0
C14A C15A H15A 109.0
C16A C15A H15B 109.0
C14A C15A H15B 109.0
H15A C15A H15B 107.8
C15A C16A C17A 113.5(13)
C15A C16A H16A 108.9
C17A C16A H16A 108.9
C15A C16A H16B 108.9
C17A C16A H16B 108.9
H16A C16A H16B 107.7
C18A C17A C16A 114.1(15)
C18A C17A H17A 108.7
C16A C17A H17A 108.7
C18A C17A H17B 108.7
C16A C17A H17B 108.7
H17A C17A H17B 107.6
C17A C18A C19A 116.4(16)
C17A C18A H18A 108.2
C19A C18A H18A 108.2
C17A C18A H18B 108.2
C19A C18A H18B 108.2
H18A C18A H18B 107.3
C20A C19A C18A 115.9(18)
C20A C19A H19A 108.3
C18A C19A H19A 108.3
C20A C19A H19B 108.3
C18A C19A H19B 108.3
H19A C19A H19B 107.4
C19A C20A C21A 119(2)
C19A C20A H20A 107.7
C21A C20A H20A 107.7
C19A C20A H20B 107.7
C21A C20A H20B 107.7
H20A C20A H20B 107.1
C20A C21A H21A 109.5
C20A C21A H21B 109.5
H21A C21A H21B 109.5
C20A C21A H21C 109.5
H21A C21A H21C 109.5
H21B C21A H21C 109.5
C3B N1B C2B 110.7(9)
C2B C1B S1B 107.8(7)
C2B C1B H1B 126.1
S1B C1B H1B 126.1
C3B S1B C1B 90.8(5)
C1B C2B N1B 117.1(9)
C1B C2B H2B 121.5
N1B C2B H2B 121.5
C3B S2B C4B 101.3(5)
N1B C3B S2B 124.6(8)
N1B C3B S1B 113.4(8)
S2B C3B S1B 122.0(6)
C5B C4B S2B 110.4(8)
C5B C4B H4BA 109.6
S2B C4B H4BA 109.6
C5B C4B H4BB 109.6
S2B C4B H4BB 109.6
H4BA C4B H4BB 108.1
C6B C5B C4B 110.5(8)
C6B C5B H5BA 109.6
C4B C5B H5BA 109.6
C6B C5B H5BB 109.6
C4B C5B H5BB 109.6
H5BA C5B H5BB 108.1
C5B C6B C7B 111.3(8)
C5B C6B H6BA 109.4
C7B C6B H6BA 109.4
C5B C6B H6BB 109.4
C7B C6B H6BB 109.4
H6BA C6B H6BB 108.0
C8B C7B C6B 114.0(8)
C8B C7B H7BA 108.7
C6B C7B H7BA 108.7
C8B C7B H7BB 108.7
C6B C7B H7BB 108.7
H7BA C7B H7BB 107.6
C9B C8B C7B 113.4(8)
C9B C8B H8BA 108.9
C7B C8B H8BA 108.9
C9B C8B H8BB 108.9
C7B C8B H8BB 108.9
H8BA C8B H8BB 107.7
C8B C9B C10B 113.7(8)
C8B C9B H9BA 108.8
C10B C9B H9BA 108.8
C8B C9B H9BB 108.8
C10B C9B H9BB 108.8
H9BA C9B H9BB 107.7
C11B C10B C9B 114.1(8)
C11B C10B H10C 108.7
C9B C10B H10C 108.7
C11B C10B H10D 108.7
C9B C10B H10D 108.7
H10C C10B H10D 107.6
C10B C11B C12B 113.6(9)
C10B C11B H11C 108.9
C12B C11B H11C 108.9
C10B C11B H11D 108.9
C12B C11B H11D 108.9
H11C C11B H11D 107.7
C13B C12B C11B 114.2(8)
C13B C12B H12C 108.7
C11B C12B H12C 108.7
C13B C12B H12D 108.7
C11B C12B H12D 108.7
H12C C12B H12D 107.6
C12B C13B C14B 113.0(9)
C12B C13B H13C 109.0
C14B C13B H13C 109.0
C12B C13B H13D 109.0
C14B C13B H13D 109.0
H13C C13B H13D 107.8
C15B C14B C13B 113.6(10)
C15B C14B H14C 108.8
C13B C14B H14C 108.8
C15B C14B H14D 108.8
C13B C14B H14D 108.8
H14C C14B H14D 107.7
C14B C15B C16B 113.6(11)
C14B C15B H15C 108.8
C16B C15B H15C 108.8
C14B C15B H15D 108.8
C16B C15B H15D 108.8
H15C C15B H15D 107.7
C17B C16B C15B 113.2(11)
C17B C16B H16C 108.9
C15B C16B H16C 108.9
C17B C16B H16D 108.9
C15B C16B H16D 108.9
H16C C16B H16D 107.8
C16B C17B C18B 114.8(11)
C16B C17B H17C 108.6
C18B C17B H17C 108.6
C16B C17B H17D 108.6
C18B C17B H17D 108.6
H17C C17B H17D 107.5
C19B C18B C17B 114.9(12)
C19B C18B H18C 108.5
C17B C18B H18C 108.5
C19B C18B H18D 108.5
C17B C18B H18D 108.5
H18C C18B H18D 107.5
C18B C19B C20B 113.5(13)
C18B C19B H19C 108.9
C20B C19B H19C 108.9
C18B C19B H19D 108.9
C20B C19B H19D 108.9
H19C C19B H19D 107.7
C21B C20B C19B 115.3(15)
C21B C20B H20C 108.5
C19B C20B H20C 108.5
C21B C20B H20D 108.5
C19B C20B H20D 108.5
H20C C20B H20D 107.5
C20B C21B H21D 109.5
C20B C21B H21E 109.5
H21D C21B H21E 109.5
C20B C21B H21F 109.5
H21D C21B H21F 109.5
H21E C21B H21F 109.5

loop_
_geom_bond_atom_site_label_1
_geom_bond_atom_site_label_2
_geom_bond_distance
N1A C3A 1.289(14)
N1A C2A 1.340(14)
C1A C2A 1.363(15)
C1A S1A 1.711(11)
C1A H1A 0.9500
S1A C3A 1.758(10)
C2A H2A 0.9500
S2A C3A 1.733(10)
S2A C4A 1.799(10)
C4A C5A 1.543(14)
C4A H4AA 0.9900
C4A H4AB 0.9900
C5A C6A 1.484(15)
C5A H5AA 0.9900
C5A H5AB 0.9900
C6A C7A 1.539(14)
C6A H6AA 0.9900
C6A H6AB 0.9900
C7A C8A 1.507(15)
C7A H7AA 0.9900
C7A H7AB 0.9900
C8A C9A 1.516(13)
C8A H8AA 0.9900
C8A H8AB 0.9900
C9A C10A 1.520(17)
C9A H9AA 0.9900
C9A H9AB 0.9900
C10A C11A 1.533(15)
C10A H10A 0.9900
C10A H10B 0.9900
C11A C12A 1.49(2)
C11A H11A 0.9900
C11A H11B 0.9900
C12A C13A 1.556(16)
C12A H12A 0.9900
C12A H12B 0.9900
C13A C14A 1.45(2)
C13A H13A 0.9900
C13A H13B 0.9900
C14A C15A 1.570(19)
C14A H14A 0.9900
C14A H14B 0.9900
C15A C16A 1.45(3)
C15A H15A 0.9900
C15A H15B 0.9900
C16A C17A 1.59(2)
C16A H16A 0.9900
C16A H16B 0.9900
C17A C18A 1.49(3)
C17A H17A 0.9900
C17A H17B 0.9900
C18A C19A 1.60(3)
C18A H18A 0.9900
C18A H18B 0.9900
C19A C20A 1.44(4)
C19A H19A 0.9900
C19A H19B 0.9900
C20A C21A 1.59(3)
C20A H20A 0.9900
C20A H20B 0.9900
C21A H21A 0.9800
C21A H21B 0.9800
C21A H21C 0.9800
N1B C3B 1.316(14)
N1B C2B 1.417(11)
C1B C2B 1.348(14)
C1B S1B 1.763(11)
C1B H1B 0.9500
S1B C3B 1.744(11)
C2B H2B 0.9500
S2B C3B 1.740(11)
S2B C4B 1.799(11)
C4B C5B 1.557(13)
C4B H4BA 0.9900
C4B H4BB 0.9900
C5B C6B 1.516(12)
C5B H5BA 0.9900
C5B H5BB 0.9900
C6B C7B 1.521(12)
C6B H6BA 0.9900
C6B H6BB 0.9900
C7B C8B 1.511(13)
C7B H7BA 0.9900
C7B H7BB 0.9900
C8B C9B 1.508(14)
C8B H8BA 0.9900
C8B H8BB 0.9900
C9B C10B 1.524(14)
C9B H9BA 0.9900
C9B H9BB 0.9900
C10B C11B 1.497(15)
C10B H10C 0.9900
C10B H10D 0.9900
C11B C12B 1.540(14)
C11B H11C 0.9900
C11B H11D 0.9900
C12B C13B 1.500(19)
C12B H12C 0.9900
C12B H12D 0.9900
C13B C14B 1.533(16)
C13B H13C 0.9900
C13B H13D 0.9900
C14B C15B 1.52(2)
C14B H14C 0.9900
C14B H14D 0.9900
C15B C16B 1.539(17)
C15B H15C 0.9900
C15B H15D 0.9900
C16B C17B 1.51(2)
C16B H16C 0.9900
C16B H16D 0.9900
C17B C18B 1.59(2)
C17B H17C 0.9900
C17B H17D 0.9900
C18B C19B 1.42(3)
C18B H18C 0.9900
C18B H18D 0.9900
C19B C20B 1.56(2)
C19B H19C 0.9900
C19B H19D 0.9900
C20B C21B 1.54(3)
C20B H20C 0.9900
C20B H20D 0.9900
C21B H21D 0.9800
C21B H21E 0.9800
C21B H21F 0.9800

loop_
_geom_torsion_atom_site_label_1
_geom_torsion_atom_site_label_2
_geom_torsion_atom_site_label_3
_geom_torsion_atom_site_label_4
_geom_torsion
C2A C1A S1A C3A 1.3(8)
C3A N1A C2A C1A -0.4(14)
S1A C1A C2A N1A -0.8(12)
C2A N1A C3A S2A -179.7(8)
C2A N1A C3A S1A 1.5(12)
C4A S2A C3A N1A 5.9(12)
C4A S2A C3A S1A -175.3(6)
C1A S1A C3A N1A -1.6(9)
C1A S1A C3A S2A 179.3(6)
C3A S2A C4A C5A 177.9(7)
S2A C4A C5A C6A -179.7(7)
C4A C5A C6A C7A 179.7(9)
C5A C6A C7A C8A -178.1(9)
C6A C7A C8A C9A 178.3(9)
C7A C8A C9A C10A 179.7(10)
C8A C9A C10A C11A -178.9(9)
C9A C10A C11A C12A -178.8(11)
C10A C11A C12A C13A -178.4(10)
C11A C12A C13A C14A -178.7(12)
C12A C13A C14A C15A -179.4(11)
C13A C14A C15A C16A -178.6(13)
C14A C15A C16A C17A -179.3(12)
C15A C16A C17A C18A -179.4(14)
C16A C17A C18A C19A -178.2(13)
C17A C18A C19A C20A -179.0(19)
C18A C19A C20A C21A 178.8(16)
C2B C1B S1B C3B -3.9(7)
S1B C1B C2B N1B 5.6(10)
C3B N1B C2B C1B -4.7(12)
C2B N1B C3B S2B 179.6(7)
C2B N1B C3B S1B 1.3(10)
C4B S2B C3B N1B 26.9(10)
C4B S2B C3B S1B -154.9(6)
C1B S1B C3B N1B 1.5(8)
C1B S1B C3B S2B -176.9(6)
C3B S2B C4B C5B 70.6(8)
S2B C4B C5B C6B 178.1(7)
C4B C5B C6B C7B -177.7(8)
C5B C6B C7B C8B 179.6(8)
C6B C7B C8B C9B -179.7(8)
C7B C8B C9B C10B 179.5(8)
C8B C9B C10B C11B 179.8(9)
C9B C10B C11B C12B 180.0(8)
C10B C11B C12B C13B -178.4(9)
C11B C12B C13B C14B -178.9(9)
C12B C13B C14B C15B 178.2(10)
C13B C14B C15B C16B 178.8(10)
C14B C15B C16B C17B 180.0(11)
C15B C16B C17B C18B 178.6(11)
C16B C17B C18B C19B -179.1(13)
C17B C18B C19B C20B -178.3(12)
C18B C19B C20B C21B 176.1(14)

_cod_database_fobs_code 1557306
